data_1562461
loop_
_publ_author_name
'DeJesus, Joseph F.'
'Kerr, Ryan W. F.'
'Penchoff, Deborah A.'
'Carroll, Xian B.'
'Peterson, Charles C.'
'Arnold, Polly L.'
'Jenkins, David M.'

_publ_section_title
;
 Actinide tetra-N-heterocyclic carbene &#x2018;sandwiches&#x2019;
;
_journal_name_full 'Chemical Science'
_journal_paper_doi 10.1039/D1SC01007G
_journal_year 2021
_chemical_formula_moiety 'C40 H56 B4 N16 U [+ pentane/toluene]'
_chemical_formula_sum 'C40 H56 B4 N16 U'
_chemical_formula_weight 1042.27
_chemical_name_common ((BMe2,EtTCH)2)U
_space_group_crystal_system orthorhombic
_space_group_IT_number 70
_space_group_name_Hall '-F 2uv 2vw'
_space_group_name_H-M_alt 'F d d d :2'
_atom_sites_solution_hydrogens geom
_atom_sites_solution_primary direct
_atom_sites_solution_secondary difmap
_audit_creation_method SHELXL-2018/3
_audit_update_record
;
2020-11-30 deposited with the CCDC.	2021-04-16 downloaded from the CCDC.
;
_cell_angle_alpha 90
_cell_angle_beta 90
_cell_angle_gamma 90
_cell_formula_units_Z 8
_cell_length_a 14.118(2)
_cell_length_b 20.636(3)
_cell_length_c 37.423(6)
_cell_measurement_reflns_used 5796
_cell_measurement_temperature 100(2)
_cell_measurement_theta_max 31.13
_cell_measurement_theta_min 2.39
_cell_volume 10903(3)
_computing_cell_refinement 'SAINT (Bruker, 2014)'
_computing_data_collection 'Apex3 (Bruker, 2017)'
_computing_data_reduction 'SAINT (Bruker, 2014)'
_computing_publication_material 'SHELXL-2018/3 (Sheldrick, 2018)'
_computing_structure_refinement 'SHELXL-2018/3 (Sheldrick, 2018)'
_computing_structure_solution 'SHELXT 2014/5 (Sheldrick, 2014)'
_diffrn_ambient_temperature 100(2)
_diffrn_detector_area_resol_mean 10.42
_diffrn_measured_fraction_theta_full 0.999
_diffrn_measured_fraction_theta_max 1.000
_diffrn_measurement_device_type 'Bruker D8 Venture'
_diffrn_measurement_method '\f and \w scans'
_diffrn_radiation_type MoK\a
_diffrn_radiation_wavelength 0.71073
_diffrn_reflns_av_R_equivalents 0.0796
_diffrn_reflns_av_unetI/netI 0.0621
_diffrn_reflns_Laue_measured_fraction_full 0.999
_diffrn_reflns_Laue_measured_fraction_max 1.000
_diffrn_reflns_limit_h_max 20
_diffrn_reflns_limit_h_min -18
_diffrn_reflns_limit_k_max 29
_diffrn_reflns_limit_k_min -27
_diffrn_reflns_limit_l_max 53
_diffrn_reflns_limit_l_min -52
_diffrn_reflns_number 19282
_diffrn_reflns_point_group_measured_fraction_full 0.999
_diffrn_reflns_point_group_measured_fraction_max 1.000
_diffrn_reflns_theta_full 25.242
_diffrn_reflns_theta_max 30.506
_diffrn_reflns_theta_min 2.177
_diffrn_source 'microfocus sealed tube'
_exptl_absorpt_coefficient_mu 3.018
_exptl_absorpt_correction_T_max 0.4339
_exptl_absorpt_correction_T_min 0.2865
_exptl_absorpt_correction_type multi-scan
_exptl_absorpt_process_details 'SADABS (Sheldrick, 2014)'
_exptl_crystal_colour orange
_exptl_crystal_density_diffrn 1.270
_exptl_crystal_description plate
_exptl_crystal_F_000 4160
_exptl_crystal_size_max 0.900
_exptl_crystal_size_mid 0.220
_exptl_crystal_size_min 0.110
_refine_diff_density_max 3.329
_refine_diff_density_min -1.837
_refine_diff_density_rms 0.157
_refine_ls_extinction_method none
_refine_ls_goodness_of_fit_ref 1.039
_refine_ls_hydrogen_treatment constr
_refine_ls_matrix_type full
_refine_ls_number_parameters 141
_refine_ls_number_reflns 4166
_refine_ls_number_restraints 0
_refine_ls_restrained_S_all 1.039
_refine_ls_R_factor_all 0.0549
_refine_ls_R_factor_gt 0.0435
_refine_ls_shift/su_max 0.000
_refine_ls_shift/su_mean 0.000
_refine_ls_structure_factor_coef Fsqd
_refine_ls_weighting_details 'w=1/[\s^2^(Fo^2^)+(0.0524P)^2^+36.6887P] where P=(Fo^2^+2Fc^2^)/3'
_refine_ls_weighting_scheme calc
_refine_ls_wR_factor_gt 0.0990
_refine_ls_wR_factor_ref 0.1032
_reflns_Friedel_coverage 0.000
_reflns_number_gt 3509
_reflns_number_total 4166
_reflns_threshold_expression 'I > 2\s(I)'
_cod_data_source_file d1sc01007g2.cif
_cod_data_source_block jd_7_215
_cod_original_sg_symbol_H-M 'F d d d'
_cod_database_code 1562461
_shelx_shelxl_version_number 2018/3
_shelx_space_group_comment
;
The symmetry employed for this shelxl refinement is uniquely defined
by the following loop, which should always be used as a source of
symmetry information in preference to the above space-group names.
They are only intended as comments.
;
_shelx_estimated_absorpt_t_min 0.172
_shelx_estimated_absorpt_t_max 0.732

loop_
_space_group_symop_operation_xyz
'x, y, z'
'-x+3/4, -y+3/4, z'
'-x+3/4, y, -z+3/4'
'x, -y+3/4, -z+3/4'
'x, y+1/2, z+1/2'
'-x+3/4, -y+5/4, z+1/2'
'-x+3/4, y+1/2, -z+5/4'
'x, -y+5/4, -z+5/4'
'x+1/2, y, z+1/2'
'-x+5/4, -y+3/4, z+1/2'
'-x+5/4, y, -z+5/4'
'x+1/2, -y+3/4, -z+5/4'
'x+1/2, y+1/2, z'
'-x+5/4, -y+5/4, z'
'-x+5/4, y+1/2, -z+3/4'
'x+1/2, -y+5/4, -z+3/4'
'-x, -y, -z'
'x-3/4, y-3/4, -z'
'x-3/4, -y, z-3/4'
'-x, y-3/4, z-3/4'
'-x, -y+1/2, -z+1/2'
'x-3/4, y-1/4, -z+1/2'
'x-3/4, -y+1/2, z-1/4'
'-x, y-1/4, z-1/4'
'-x+1/2, -y, -z+1/2'
'x-1/4, y-3/4, -z+1/2'
'x-1/4, -y, z-1/4'
'-x+1/2, y-3/4, z-1/4'
'-x+1/2, -y+1/2, -z'
'x-1/4, y-1/4, -z'
'x-1/4, -y+1/2, z-3/4'
'-x+1/2, y-1/4, z-3/4'

loop_
_atom_site_label
_atom_site_type_symbol
_atom_site_fract_x
_atom_site_fract_y
_atom_site_fract_z
_atom_site_U_iso_or_equiv
_atom_site_adp_type
_atom_site_occupancy
_atom_site_site_symmetry_order
_atom_site_calc_flag
_atom_site_refinement_flags_posn
_atom_site_refinement_flags_adp
_atom_site_refinement_flags_occupancy
_atom_site_disorder_assembly
_atom_site_disorder_group
U1 U 0.375000 0.375000 0.375000 0.01824(9) Uani 1 4 d S T P . .
B1 B 0.2588(3) 0.4762(2) 0.46709(11) 0.0217(8) Uani 1 1 d . . . . .
N1 N 0.3560(2) 0.49302(15) 0.44881(8) 0.0216(6) Uani 1 1 d . . . . .
N2 N 0.4731(2) 0.51334(15) 0.41344(8) 0.0226(6) Uani 1 1 d . . . . .
N3 N 0.6052(2) 0.41028(17) 0.41673(8) 0.0244(7) Uani 1 1 d . . . . .
N4 N 0.5478(2) 0.32886(16) 0.44582(8) 0.0226(6) Uani 1 1 d . . . . .
C1 C 0.3945(3) 0.47564(17) 0.41695(9) 0.0221(8) Uani 1 1 d . . . . .
C2 C 0.5282(3) 0.36982(18) 0.41818(9) 0.0231(7) Uani 1 1 d . . . . .
C3 C 0.4131(3) 0.5398(2) 0.46479(10) 0.0279(8) Uani 1 1 d . . . . .
H3 H 0.402274 0.559535 0.487343 0.033 Uiso 1 1 calc R U . . .
C4 C 0.4863(3) 0.55210(18) 0.44284(10) 0.0269(8) Uani 1 1 d . . . . .
H4 H 0.536883 0.581616 0.446848 0.032 Uiso 1 1 calc R U . . .
C5 C 0.5389(3) 0.50620(19) 0.38395(9) 0.0251(8) Uani 1 1 d . . . . .
H5A H 0.560757 0.549711 0.376461 0.030 Uiso 1 1 calc R U . . .
H5B H 0.505129 0.486475 0.363466 0.030 Uiso 1 1 calc R U . . .
C6 C 0.6245(3) 0.4649(2) 0.39284(10) 0.0281(8) Uani 1 1 d . . . . .
H6A H 0.651506 0.447882 0.370299 0.034 Uiso 1 1 calc R U . . .
H6B H 0.673166 0.492852 0.404068 0.034 Uiso 1 1 calc R U . . .
C7 C 0.6716(3) 0.3945(2) 0.44237(10) 0.0279(8) Uani 1 1 d . . . . .
H7 H 0.730386 0.415582 0.446553 0.033 Uiso 1 1 calc R U . . .
C8 C 0.6362(3) 0.3433(2) 0.46024(11) 0.0289(8) Uani 1 1 d . . . . .
H8 H 0.666218 0.321043 0.479330 0.035 Uiso 1 1 calc R U . . .
C9 C 0.1954(3) 0.5417(2) 0.46777(11) 0.0302(9) Uani 1 1 d . . . . .
H9A H 0.136214 0.533430 0.480684 0.045 Uiso 1 1 calc R U . . .
H9B H 0.180913 0.554983 0.443227 0.045 Uiso 1 1 calc R U . . .
H9C H 0.230663 0.576280 0.479812 0.045 Uiso 1 1 calc R U . . .
C10 C 0.2796(3) 0.4482(2) 0.50675(10) 0.0284(8) Uani 1 1 d . . . . .
H10A H 0.219467 0.441705 0.519352 0.043 Uiso 1 1 calc R U . . .
H10B H 0.318650 0.479229 0.520016 0.043 Uiso 1 1 calc R U . . .
H10C H 0.313132 0.406798 0.504876 0.043 Uiso 1 1 calc R U . . .

loop_
_atom_site_aniso_label
_atom_site_aniso_U_11
_atom_site_aniso_U_22
_atom_site_aniso_U_33
_atom_site_aniso_U_23
_atom_site_aniso_U_13
_atom_site_aniso_U_12
U1 0.03358(16) 0.00845(11) 0.01269(11) 0.000 0.000 0.000
B1 0.032(2) 0.0154(18) 0.0171(16) -0.0003(13) -0.0012(15) 0.0029(16)
N1 0.0343(19) 0.0120(13) 0.0185(13) -0.0012(10) -0.0008(11) -0.0012(12)
N2 0.0364(18) 0.0120(14) 0.0195(13) -0.0049(11) 0.0010(12) -0.0031(13)
N3 0.0317(19) 0.0199(16) 0.0215(14) -0.0045(12) 0.0013(12) 0.0032(13)
N4 0.0315(17) 0.0170(15) 0.0192(13) -0.0043(11) -0.0004(12) 0.0042(13)
C1 0.039(2) 0.0084(14) 0.0190(14) -0.0029(11) 0.0008(13) 0.0006(14)
C2 0.037(2) 0.0140(16) 0.0186(14) -0.0015(13) 0.0013(13) 0.0016(16)
C3 0.042(2) 0.0208(18) 0.0209(16) -0.0063(14) 0.0014(15) -0.0018(17)
C4 0.043(2) 0.0142(17) 0.0231(17) -0.0084(13) 0.0017(15) -0.0020(16)
C5 0.041(2) 0.0159(17) 0.0188(15) -0.0045(12) 0.0051(14) -0.0064(16)
C6 0.038(2) 0.0227(18) 0.0231(16) -0.0030(13) 0.0014(17) -0.0072(19)
C7 0.032(2) 0.029(2) 0.0229(17) -0.0084(14) 0.0013(15) 0.0029(17)
C8 0.030(2) 0.029(2) 0.0274(18) -0.0045(15) -0.0001(15) 0.0056(18)
C9 0.042(2) 0.0211(19) 0.0274(18) 0.0017(15) 0.0053(17) 0.0067(18)
C10 0.041(2) 0.0226(19) 0.0215(17) 0.0032(14) -0.0011(15) 0.0005(18)

loop_
_atom_type_symbol
_atom_type_description
_atom_type_scat_dispersion_real
_atom_type_scat_dispersion_imag
_atom_type_scat_source
C C 0.0033 0.0016 'International Tables Vol C Tables 4.2.6.8 and 6.1.1.4'
H H 0.0000 0.0000 'International Tables Vol C Tables 4.2.6.8 and 6.1.1.4'
B B 0.0013 0.0007 'International Tables Vol C Tables 4.2.6.8 and 6.1.1.4'
N N 0.0061 0.0033 'International Tables Vol C Tables 4.2.6.8 and 6.1.1.4'
U U -9.6767 9.6646 'International Tables Vol C Tables 4.2.6.8 and 6.1.1.4'

loop_
_geom_angle_atom_site_label_1
_geom_angle_atom_site_label_2
_geom_angle_atom_site_label_3
_geom_angle
_geom_angle_site_symmetry_1
_geom_angle_site_symmetry_3
_geom_angle_publ_flag
C1 U1 C1 167.91(18) . 4 ?
C1 U1 C1 106.31(16) . 2 ?
C1 U1 C1 75.01(16) 4 2 ?
C1 U1 C1 75.01(16) . 3 ?
C1 U1 C1 106.31(16) 4 3 ?
C1 U1 C1 167.91(18) 2 3 ?
C1 U1 C2 65.70(12) . . ?
C1 U1 C2 104.06(12) 4 . ?
C1 U1 C2 72.20(12) 2 . ?
C1 U1 C2 118.32(12) 3 . ?
C1 U1 C2 118.32(12) . 3 ?
C1 U1 C2 72.20(12) 4 3 ?
C1 U1 C2 104.06(12) 2 3 ?
C1 U1 C2 65.70(12) 3 3 ?
C2 U1 C2 175.46(16) . 3 ?
C1 U1 C2 104.06(12) . 4 ?
C1 U1 C2 65.70(12) 4 4 ?
C1 U1 C2 118.32(12) 2 4 ?
C1 U1 C2 72.20(12) 3 4 ?
C2 U1 C2 73.65(16) . 4 ?
C2 U1 C2 106.53(16) 3 4 ?
C1 U1 C2 72.20(12) . 2 ?
C1 U1 C2 118.32(12) 4 2 ?
C1 U1 C2 65.70(12) 2 2 ?
C1 U1 C2 104.06(11) 3 2 ?
C2 U1 C2 106.53(16) . 2 ?
C2 U1 C2 73.66(16) 3 2 ?
C2 U1 C2 175.47(16) 4 2 ?
N1 B1 N4 112.1(3) . 2 ?
N1 B1 C10 108.6(3) . . ?
N4 B1 C10 107.0(3) 2 . ?
N1 B1 C9 107.8(3) . . ?
N4 B1 C9 108.9(3) 2 . ?
C10 B1 C9 112.5(3) . . ?
C1 N1 C3 109.1(3) . . ?
C1 N1 B1 132.3(3) . . ?
C3 N1 B1 118.1(3) . . ?
C1 N2 C4 111.5(3) . . ?
C1 N2 C5 122.5(3) . . ?
C4 N2 C5 125.6(3) . . ?
C2 N3 C7 111.6(3) . . ?
C2 N3 C6 129.8(3) . . ?
C7 N3 C6 118.6(4) . . ?
C2 N4 C8 110.0(3) . . ?
C2 N4 B1 135.7(3) . 2 ?
C8 N4 B1 114.0(3) . 2 ?
N1 C1 N2 105.1(3) . . ?
N1 C1 U1 133.9(3) . . ?
N2 C1 U1 118.8(2) . . ?
N4 C2 N3 104.3(3) . . ?
N4 C2 U1 129.8(3) . . ?
N3 C2 U1 125.9(3) . . ?
C4 C3 N1 108.3(3) . . ?
C4 C3 H3 125.8 . . ?
N1 C3 H3 125.8 . . ?
C3 C4 N2 105.9(4) . . ?
C3 C4 H4 127.0 . . ?
N2 C4 H4 127.0 . . ?
N2 C5 C6 113.6(3) . . ?
N2 C5 H5A 108.8 . . ?
C6 C5 H5A 108.8 . . ?
N2 C5 H5B 108.8 . . ?
C6 C5 H5B 108.8 . . ?
H5A C5 H5B 107.7 . . ?
N3 C6 C5 114.7(3) . . ?
N3 C6 H6A 108.6 . . ?
C5 C6 H6A 108.6 . . ?
N3 C6 H6B 108.6 . . ?
C5 C6 H6B 108.6 . . ?
H6A C6 H6B 107.6 . . ?
C8 C7 N3 106.1(4) . . ?
C8 C7 H7 126.9 . . ?
N3 C7 H7 126.9 . . ?
C7 C8 N4 108.0(4) . . ?
C7 C8 H8 126.0 . . ?
N4 C8 H8 126.0 . . ?
B1 C9 H9A 109.5 . . ?
B1 C9 H9B 109.5 . . ?
H9A C9 H9B 109.5 . . ?
B1 C9 H9C 109.5 . . ?
H9A C9 H9C 109.5 . . ?
H9B C9 H9C 109.5 . . ?
B1 C10 H10A 109.5 . . ?
B1 C10 H10B 109.5 . . ?
H10A C10 H10B 109.5 . . ?
B1 C10 H10C 109.5 . . ?
H10A C10 H10C 109.5 . . ?
H10B C10 H10C 109.5 . . ?

loop_
_geom_bond_atom_site_label_1
_geom_bond_atom_site_label_2
_geom_bond_distance
_geom_bond_site_symmetry_2
_geom_bond_publ_flag
U1 C1 2.618(3) . ?
U1 C1 2.618(3) 4 ?
U1 C1 2.618(3) 2 ?
U1 C1 2.618(3) 3 ?
U1 C2 2.702(4) . ?
U1 C2 2.702(4) 3 ?
U1 C2 2.702(4) 4 ?
U1 C2 2.702(4) 2 ?
B1 N1 1.572(6) . ?
B1 N4 1.601(5) 2 ?
B1 C10 1.620(5) . ?
B1 C9 1.621(6) . ?
N1 C1 1.359(5) . ?
N1 C3 1.392(5) . ?
N2 C1 1.362(5) . ?
N2 C4 1.373(4) . ?
N2 C5 1.450(5) . ?
N3 C2 1.372(5) . ?
N3 C7 1.380(5) . ?
N3 C6 1.465(5) . ?
N4 C2 1.364(5) . ?
N4 C8 1.392(5) . ?
C3 C4 1.345(6) . ?
C3 H3 0.9500 . ?
C4 H4 0.9500 . ?
C5 C6 1.516(6) . ?
C5 H5A 0.9900 . ?
C5 H5B 0.9900 . ?
C6 H6A 0.9900 . ?
C6 H6B 0.9900 . ?
C7 C8 1.347(6) . ?
C7 H7 0.9500 . ?
C8 H8 0.9500 . ?
C9 H9A 0.9800 . ?
C9 H9B 0.9800 . ?
C9 H9C 0.9800 . ?
C10 H10A 0.9800 . ?
C10 H10B 0.9800 . ?
C10 H10C 0.9800 . ?

loop_
_geom_torsion_atom_site_label_1
_geom_torsion_atom_site_label_2
_geom_torsion_atom_site_label_3
_geom_torsion_atom_site_label_4
_geom_torsion
_geom_torsion_site_symmetry_1
_geom_torsion_site_symmetry_2
_geom_torsion_site_symmetry_3
_geom_torsion_site_symmetry_4
_geom_torsion_publ_flag
N4 B1 N1 C1 9.1(5) 2 . . . ?
C10 B1 N1 C1 127.1(4) . . . . ?
C9 B1 N1 C1 -110.7(4) . . . . ?
N4 B1 N1 C3 -179.3(3) 2 . . . ?
C10 B1 N1 C3 -61.2(4) . . . . ?
C9 B1 N1 C3 60.9(4) . . . . ?
C3 N1 C1 N2 -1.7(4) . . . . ?
B1 N1 C1 N2 170.5(4) . . . . ?
C3 N1 C1 U1 160.3(3) . . . . ?
B1 N1 C1 U1 -27.5(6) . . . . ?
C4 N2 C1 N1 2.1(4) . . . . ?
C5 N2 C1 N1 175.2(3) . . . . ?
C4 N2 C1 U1 -163.2(3) . . . . ?
C5 N2 C1 U1 9.9(5) . . . . ?
C8 N4 C2 N3 -1.4(4) . . . . ?
B1 N4 C2 N3 172.3(4) 2 . . . ?
C8 N4 C2 U1 179.1(3) . . . . ?
B1 N4 C2 U1 -7.2(6) 2 . . . ?
C7 N3 C2 N4 0.8(4) . . . . ?
C6 N3 C2 N4 -179.1(3) . . . . ?
C7 N3 C2 U1 -179.6(2) . . . . ?
C6 N3 C2 U1 0.4(5) . . . . ?
C1 N1 C3 C4 0.8(5) . . . . ?
B1 N1 C3 C4 -172.7(3) . . . . ?
N1 C3 C4 N2 0.5(5) . . . . ?
C1 N2 C4 C3 -1.7(5) . . . . ?
C5 N2 C4 C3 -174.5(4) . . . . ?
C1 N2 C5 C6 -96.9(4) . . . . ?
C4 N2 C5 C6 75.2(5) . . . . ?
C2 N3 C6 C5 38.1(5) . . . . ?
C7 N3 C6 C5 -141.8(3) . . . . ?
N2 C5 C6 N3 36.0(5) . . . . ?
C2 N3 C7 C8 0.1(4) . . . . ?
C6 N3 C7 C8 -180.0(3) . . . . ?
N3 C7 C8 N4 -1.0(4) . . . . ?
C2 N4 C8 C7 1.6(4) . . . . ?
B1 N4 C8 C7 -173.6(3) 2 . . . ?
